data_7720450
loop_
_publ_author_name
'Alberti, Matteo'
'Rossi, Greta'
'Boucherabine, Djihed'
'Cargnoni, Fausto'
'Trioni, Mario Italo'
'Taini, Giulia'
'Zakutna, Dominika'
'Gentilin, Arianna'
'&#x110;or&#x111;evi&#x107;, Luka'
'Sartorel, Andrea'
'Caselli, Alessandro'

_publ_section_title
;
 Photoactive Fe(III) pyclen complexes for light-driven aerobic oxidation
 of <i>p</i>-xylene.
;
_journal_issue 4
_journal_name_full 'Dalton transactions (Cambridge, England : 2003)'
_journal_page_first 1716
_journal_page_last 1726
_journal_paper_doi 10.1039/d5dt02534f
_journal_volume 55
_journal_year 2026
_chemical_formula_moiety '2(C11 H18 Cl2 Fe N4), Cl4 Fe'
_chemical_formula_sum 'C22 H36 Cl8 Fe3 N8'
_chemical_formula_weight 863.74
_chemical_melting_point ?
_chemical_name_common n/a
_chemical_name_systematic n/a
_space_group_crystal_system monoclinic
_space_group_IT_number 12
_space_group_name_Hall '-C 2y'
_space_group_name_H-M_alt 'C 1 2/m 1'
_atom_sites_solution_hydrogens geom
_atom_sites_solution_primary dual
_audit_creation_method SHELXL-2019/3
_audit_update_record
;
2025-12-04 deposited with the CCDC.	2025-12-12 downloaded from the CCDC.
;
_cell_angle_alpha 90
_cell_angle_beta 90.105(4)
_cell_angle_gamma 90
_cell_formula_units_Z 2
_cell_length_a 27.7537(10)
_cell_length_b 8.7587(4)
_cell_length_c 7.0757(3)
_cell_measurement_reflns_used 3538
_cell_measurement_temperature 150(2)
_cell_measurement_theta_max 79.5770
_cell_measurement_theta_min 3.1820
_cell_volume 1720.00(12)
_computing_data_collection 'CrysAlisPro 1.171.42.54a (Rigaku Oxford Diffraction, 2022)'
_computing_molecular_graphics 'DIAMOND (Brandenburg et al., 1999)'
_computing_structure_refinement 'SHELXL-2019/2 (Sheldrick, 2019)'
_computing_structure_solution 'SHELXT 2015 (Sheldrick, 2015)'
_diffrn_ambient_environment N~2~
_diffrn_ambient_temperature 150.00(10)
_diffrn_detector 'Hybrid Pixel Array Detector'
_diffrn_detector_area_resol_mean 10.0000
_diffrn_detector_type HyPix
_diffrn_measured_fraction_theta_full 0.999
_diffrn_measured_fraction_theta_max 0.980
_diffrn_measurement_device 'four-circle diffractometer'
_diffrn_measurement_device_type 'XtaLAB Synergy, Dualflex, HyPix'
_diffrn_measurement_method '\w scans'
_diffrn_radiation_monochromator mirror
_diffrn_radiation_probe x-ray
_diffrn_radiation_type 'Cu K\a'
_diffrn_radiation_wavelength 1.54184
_diffrn_reflns_av_R_equivalents 0.1024
_diffrn_reflns_av_sigmaI/netI 0.0910
_diffrn_reflns_av_unetI/netI 0.0473
_diffrn_reflns_Laue_measured_fraction_full 0.9988
_diffrn_reflns_Laue_measured_fraction_max 0.9802
_diffrn_reflns_limit_h_max 34
_diffrn_reflns_limit_h_min -35
_diffrn_reflns_limit_k_max 10
_diffrn_reflns_limit_k_min -8
_diffrn_reflns_limit_l_max 9
_diffrn_reflns_limit_l_min -9
_diffrn_reflns_number 15600
_diffrn_reflns_point_group_measured_fraction_full 0.9988
_diffrn_reflns_point_group_measured_fraction_max 0.9802
_diffrn_reflns_theta_full 67.6840
_diffrn_reflns_theta_max 80.67
_diffrn_reflns_theta_min 3.18
_diffrn_source 'micro-focus sealed X-ray tube'
_diffrn_source_type 'PhotonJet (Cu) X-ray Source'
_exptl_absorpt_coefficient_mu 15.966
_exptl_absorpt_correction_T_max 1.000
_exptl_absorpt_correction_T_min 0.535
_exptl_absorpt_correction_type gaussian
_exptl_absorpt_process_details
;
CrysAlisPro 1.171.42.54a (Rigaku Oxford Diffraction, 2022)
Numerical absorption correction based on gaussian integration over
a multifaceted crystal model
Empirical absorption correction using spherical harmonics,
implemented in SCALE3 ABSPACK scaling algorithm.
;
_exptl_crystal_colour 'clear dark brown'
_exptl_crystal_density_diffrn 1.668
_exptl_crystal_description plate
_exptl_crystal_F_000 527.486
_exptl_crystal_recrystallization_method 'Slow solvent diffusion, diethyl ether/methanol (v/v 1:1)'
_exptl_crystal_size_max 0.38
_exptl_crystal_size_mid 0.09
_exptl_crystal_size_min 0.07
_refine_diff_density_max 0.9170
_refine_diff_density_min -0.6335
_refine_diff_density_rms 0.1491
_refine_ls_d_res_high 0.7812
_refine_ls_d_res_low 13.8768
_refine_ls_extinction_method none
_refine_ls_goodness_of_fit_ref 1.0324
_refine_ls_hydrogen_treatment mixed
_refine_ls_matrix_type full
_refine_ls_number_constraints 17
_refine_ls_number_parameters 118
_refine_ls_number_reflns 1977
_refine_ls_number_restraints 0
_refine_ls_restrained_S_all 1.0324
_refine_ls_R_factor_all 0.0839
_refine_ls_R_factor_gt 0.0676
_refine_ls_shift/su_max -0.0005
_refine_ls_shift/su_mean 0.0001
_refine_ls_structure_factor_coef Fsqd
_refine_ls_weighting_details 'w=1/[\s^2^(Fo^2^)+(0.0997P)^2^+7.6984P] where P=(Fo^2^+2Fc^2^)/3'
_refine_ls_weighting_scheme calc
_refine_ls_wR_factor_gt 0.1715
_refine_ls_wR_factor_ref 0.1914
_reflns_Friedel_coverage 0.890
_reflns_Friedel_fraction_full 0.932
_reflns_Friedel_fraction_max 0.874
_reflns_number_gt 1602
_reflns_number_total 1977
_reflns_threshold_expression 'I > 2\s(I)'
_cod_data_source_file d5dt02534f2.cif
_cod_data_source_block gtx18
_cod_depositor_comments
;
The following automatic conversions were performed:

data item '_chemical_melting_point' value 'n/a' was changed to '?' --
the value is undefined or not given.

Automatic conversion script
Id: cif_fix_values 8170 2020-07-09 18:12:32Z antanas 
;
_cod_database_code 7720450
_shelx_shelxl_version_number 2019/3
_shelx_space_group_comment
;
The symmetry employed for this shelxl refinement is uniquely defined
by the following loop, which should always be used as a source of
symmetry information in preference to the above space-group names.
They are only intended as comments.
;

loop_
_space_group_symop_id
_space_group_symop_operation_xyz
1 x,y,z
2 -x,y,-z
3 -x,-y,-z
4 x,-y,z
5 x+1/2,y+1/2,z
6 -x+1/2,y+1/2,-z
7 -x+1/2,-y+1/2,-z
8 x+1/2,-y+1/2,z

loop_
_atom_site_label
_atom_site_type_symbol
_atom_site_fract_x
_atom_site_fract_y
_atom_site_fract_z
_atom_site_U_iso_or_equiv
_atom_site_adp_type
_atom_site_occupancy
_atom_site_site_symmetry_order
_atom_site_refinement_flags_posn
_atom_site_refinement_flags_adp
_atom_site_refinement_flags_occupancy
Fe1 Fe 0.70249(3) 0.5 0.62758(15) 0.0341(3) Uani 1.000000 2 S T P
Cl2 Cl 0.73020(6) 0.5 0.3093(3) 0.0450(4) Uani 1.000000 2 S T P
Cl3 Cl 0.77921(6) 0.5 0.7539(3) 0.0477(5) Uani 1.000000 2 S T P
N4 N 0.6705(2) 0.5 0.9085(9) 0.0462(15) Uani 1.000000 2 S T P
H4 H 0.6958(2) 0.5 0.9947(9) 0.0555(18) Uiso 1.000000 2 RS T P
N5 N 0.63068(18) 0.5 0.5201(8) 0.0355(12) Uani 1.000000 2 S T P
C6 C 0.64328(19) 0.3588(7) 0.9402(8) 0.0517(14) Uani 1.000000 1 . . .
H6a H 0.63903(19) 0.3412(7) 1.0773(8) 0.0620(16) Uiso 1.000000 1 R . .
H6b H 0.61102(19) 0.3665(7) 0.8810(8) 0.0620(16) Uiso 1.000000 1 R . .
C7 C 0.6712(2) 0.2284(7) 0.8532(9) 0.0574(15) Uani 1.000000 1 . . .
H7a H 0.7024(2) 0.2163(7) 0.9196(9) 0.0689(18) Uiso 1.000000 1 R . .
H7b H 0.6528(2) 0.1323(7) 0.8671(9) 0.0689(18) Uiso 1.000000 1 R . .
N8 N 0.67984(15) 0.2594(5) 0.6507(7) 0.0456(10) Uani 1.000000 1 . . .
H8 H 0.70539(15) 0.1985(5) 0.6116(7) 0.0548(13) Uiso 1.000000 1 R . .
C9 C 0.6382(2) 0.2265(6) 0.5269(9) 0.0526(14) Uani 1.000000 1 . . .
H9a H 0.6498(2) 0.1796(6) 0.4082(9) 0.0631(17) Uiso 1.000000 1 R . .
H9b H 0.6169(2) 0.1519(6) 0.5903(9) 0.0631(17) Uiso 1.000000 1 R . .
C10 C 0.60970(16) 0.3669(6) 0.4802(7) 0.0394(11) Uani 1.000000 1 . . .
C11 C 0.56483(18) 0.3640(7) 0.3915(8) 0.0528(14) Uani 1.000000 1 . . .
H11 H 0.54951(18) 0.2698(7) 0.3626(8) 0.0633(17) Uiso 1.000000 1 R . .
C12 C 0.5434(3) 0.5 0.3471(12) 0.058(2) Uani 1.000000 2 S T P
H12 H 0.5131(3) 0.4999999999999999 0.2843(12) 0.069(3) Uiso 1.000000 2 RS T P
Fe13 Fe 0.51192(7) 1.0 -0.0032(5) 0.0516(7) Uani 0.500000 2 S T P
Cl14 Cl 0.47248(15) 0.7951(6) 0.0829(7) 0.1140(19) Uani 0.500000 1 . . P
Cl15 Cl 0.52111(17) 1.0 -0.3129(7) 0.0676(12) Uani 0.500000 2 S T P
Cl16 Cl 0.58239(12) 1.0 0.1356(6) 0.0490(9) Uani 0.500000 2 S T P

loop_
_atom_site_aniso_label
_atom_site_aniso_U_11
_atom_site_aniso_U_22
_atom_site_aniso_U_33
_atom_site_aniso_U_12
_atom_site_aniso_U_13
_atom_site_aniso_U_23
Fe1 0.0229(5) 0.0386(6) 0.0410(6) -0.000000 -0.0013(4) 0.000000
Cl2 0.0333(8) 0.0517(10) 0.0500(10) -0.000000 -0.0063(7) 0.000000
Cl3 0.0300(7) 0.0647(11) 0.0484(10) -0.000000 -0.0083(7) 0.000000
N4 0.036(3) 0.061(4) 0.042(3) -0.000000 -0.005(2) 0.000000
N5 0.023(2) 0.042(3) 0.042(3) -0.000000 -0.001(2) 0.000000
C6 0.042(3) 0.065(4) 0.048(3) -0.005(3) 0.007(2) 0.012(3)
C7 0.056(3) 0.049(3) 0.067(4) 0.010(3) 0.006(3) 0.027(3)
N8 0.035(2) 0.038(2) 0.064(3) 0.0076(17) 0.0039(19) 0.003(2)
C9 0.044(3) 0.042(3) 0.072(4) -0.006(2) 0.003(3) -0.015(3)
C10 0.030(2) 0.046(3) 0.042(2) -0.004(2) 0.0040(18) -0.011(2)
C11 0.033(2) 0.065(4) 0.060(3) -0.008(2) -0.001(2) -0.015(3)
C12 0.030(3) 0.090(7) 0.053(5) -0.000000 -0.011(3) 0.000000
Fe13 0.0306(15) 0.0572(14) 0.0671(15) -0.000000 -0.0125(19) 0.000000
Cl14 0.076(2) 0.138(4) 0.127(4) -0.066(3) -0.045(2) 0.057(3)
Cl15 0.061(2) 0.075(3) 0.066(3) -0.000000 -0.006(2) 0.000000
Cl16 0.0290(14) 0.0460(18) 0.072(2) -0.000000 -0.0077(14) 0.000000

loop_
_atom_type_symbol
_atom_type_description
_atom_type_scat_dispersion_real
_atom_type_scat_dispersion_imag
_atom_type_scat_source
C C 0.0181 0.0091 'International Tables Vol C Tables 4.2.6.8 and 6.1.1.4'
H H 0.0000 0.0000 'International Tables Vol C Tables 4.2.6.8 and 6.1.1.4'
N N 0.0311 0.0180 'International Tables Vol C Tables 4.2.6.8 and 6.1.1.4'
O O 0.0492 0.0322 'International Tables Vol C Tables 4.2.6.8 and 6.1.1.4'
Cl Cl 0.3639 0.7018 'International Tables Vol C Tables 4.2.6.8 and 6.1.1.4'
Fe Fe -1.1336 3.1974 'International Tables Vol C Tables 4.2.6.8 and 6.1.1.4'

loop_
_geom_angle_atom_site_label_1
_geom_angle_atom_site_label_2
_geom_angle_atom_site_label_3
_geom_angle
_geom_angle_site_symmetry_1
_geom_angle_site_symmetry_3
_geom_angle_publ_flag
Cl3 Fe1 Cl2 93.84(7) . . ?
N4 Fe1 Cl2 174.78(17) . . ?
N4 Fe1 Cl3 91.39(17) . . ?
N5 Fe1 Cl2 88.05(16) . . ?
N5 Fe1 Cl3 178.12(17) . . ?
N5 Fe1 N4 86.7(2) . . ?
N8 Fe1 Cl2 99.37(13) 4_565 . ?
N8 Fe1 Cl2 99.37(13) . . ?
N8 Fe1 Cl3 103.55(11) 4_565 . ?
N8 Fe1 Cl3 103.55(11) . . ?
N8 Fe1 N4 79.37(13) 4_565 . ?
N8 Fe1 N4 79.37(13) . . ?
N8 Fe1 N5 76.11(11) . . ?
N8 Fe1 N5 76.11(11) 4_565 . ?
N8 Fe1 N8 145.7(2) . 4_565 ?
H4 N4 Fe1 106.79(16) . . ?
C6 N4 Fe1 110.5(3) . . ?
C6 N4 Fe1 110.5(3) 4_565 . ?
C6 N4 H4 106.8(3) . . ?
C6 N4 H4 106.8(3) 4_565 . ?
C6 N4 C6 115.0(6) . 4_565 ?
C10 N5 Fe1 118.9(3) 4_565 . ?
C10 N5 Fe1 118.9(3) . . ?
C10 N5 C10 122.0(6) . 4_565 ?
H6a C6 N4 110.1(3) . 4_565 ?
H6b C6 N4 110.1(3) . 4_565 ?
H6b C6 H6a 108.4 . . ?
C7 C6 N4 108.1(4) . 4_565 ?
C7 C6 H6a 110.1(3) . . ?
C7 C6 H6b 110.1(3) . . ?
H7a C7 C6 109.7(3) . . ?
H7b C7 C6 109.7(3) . . ?
H7b C7 H7a 108.2 . . ?
N8 C7 C6 109.9(4) . . ?
N8 C7 H7a 109.7(3) . . ?
N8 C7 H7b 109.7(3) . . ?
C7 N8 Fe1 107.1(4) . 4_565 ?
H8 N8 Fe1 107.95(11) . 4_565 ?
H8 N8 C7 108.0(3) . . ?
C9 N8 Fe1 111.4(3) . 4_565 ?
C9 N8 C7 114.3(5) . . ?
C9 N8 H8 108.0(3) . . ?
H9a C9 N8 109.1(3) . . ?
H9b C9 N8 109.1(3) . . ?
H9b C9 H9a 107.8 . . ?
C10 C9 N8 112.5(4) . . ?
C10 C9 H9a 109.1(3) . . ?
C10 C9 H9b 109.1(3) . . ?
C9 C10 N5 116.2(4) . 4_565 ?
C11 C10 N5 120.1(5) . 4_565 ?
C11 C10 C9 123.7(5) . . ?
H11 C11 C10 120.8(3) . . ?
C12 C11 C10 118.3(5) 4_565 . ?
C12 C11 H11 120.8(3) 4_565 . ?
C11 C12 C11 121.2(7) . 4_565 ?
H12 C12 C11 119.4(3) . 4_565 ?
H12 C12 C11 119.4(3) . . ?
Cl14 Fe13 Cl14 110.1(3) 4_575 . ?
Cl14 Fe13 Cl14 55.4(3) 4_575 3_675 ?
Cl14 Fe13 Cl14 55.4(3) 2_655 . ?
Cl14 Fe13 Cl14 136.8(4) 2_655 3_675 ?
Cl15 Fe13 Cl14 109.57(19) . 4_575 ?
Cl15 Fe13 Cl14 71.6(2) . 2_655 ?
Cl15 Fe13 Cl14 110.8(2) 2_655 3_675 ?
Cl15 Fe13 Cl14 63.40(19) 2_655 . ?
Cl15 Fe13 Cl14 109.57(19) . . ?
Cl15 Fe13 Cl14 71.6(2) . 3_675 ?
Cl15 Fe13 Cl14 110.8(2) 2_655 2_655 ?
Cl15 Fe13 Cl14 63.40(19) 2_655 4_575 ?
Cl16 Fe13 Cl14 108.80(15) . . ?
Cl16 Fe13 Cl14 108.80(15) . 4_575 ?
Cl16 Fe13 Cl14 86.00(13) . 3_675 ?
Cl16 Fe13 Cl14 86.00(13) . 2_655 ?
Cl16 Fe13 Cl15 109.9(2) . . ?
Cl16 Fe13 Cl15 85.7(2) . 2_655 ?
Cl14 Cl14 Fe13 55.50(15) 2_655 4_575 ?
Cl14 Cl14 Fe13 69.14(17) 2_655 3_675 ?
Cl15 Cl14 Fe13 62.91(19) 3_675 4_575 ?
Cl15 Cl14 Fe13 59.5(2) 3_675 3_675 ?
Cl14 Cl15 Fe13 53.68(14) 3_675 2_655 ?
Cl14 Cl15 Fe13 48.93(13) 3_675 . ?
Cl14 Cl15 Fe13 53.68(14) 2_655 2_655 ?
Cl14 Cl15 Fe13 48.93(13) 2_655 . ?
Cl14 Cl15 Cl14 95.3(3) 2_655 3_675 ?

loop_
_geom_bond_atom_site_label_1
_geom_bond_atom_site_label_2
_geom_bond_distance
_geom_bond_site_symmetry_2
_geom_bond_publ_flag
Fe1 Cl2 2.381(2) . ?
Fe1 Cl3 2.3077(17) . ?
Fe1 N4 2.179(6) . ?
Fe1 N5 2.132(5) . ?
Fe1 N8 2.205(4) 4_565 ?
Fe1 N8 2.205(4) . ?
N4 H4 0.9300 . ?
N4 C6 1.466(6) 4_565 ?
N4 C6 1.466(6) . ?
N5 C10 1.333(5) 4_565 ?
N5 C10 1.333(5) . ?
C6 H6a 0.9900 . ?
C6 H6b 0.9900 . ?
C6 C7 1.512(8) . ?
C7 H7a 0.9900 . ?
C7 H7b 0.9900 . ?
C7 N8 1.478(8) . ?
N8 H8 0.9300 . ?
N8 C9 1.478(7) . ?
C9 H9a 0.9900 . ?
C9 H9b 0.9900 . ?
C9 C10 1.498(8) . ?
C10 C11 1.394(7) . ?
C11 H11 0.9500 . ?
C11 C12 1.368(7) 4_565 ?
C12 H12 0.9500 . ?
Fe13 Fe13 0.663(4) 2_655 ?
Fe13 Cl14 1.931(5) 3_675 ?
Fe13 Cl14 2.189(4) 4_575 ?
Fe13 Cl14 2.189(4) . ?
Fe13 Cl14 1.931(5) 2_655 ?
Fe13 Cl15 2.419(6) 2_655 ?
Fe13 Cl15 2.207(6) . ?
Fe13 Cl16 2.187(4) . ?
Cl14 Cl14 1.927(10) 2_655 ?
Cl14 Cl15 2.429(7) 3_675 ?

loop_
_geom_torsion_atom_site_label_1
_geom_torsion_atom_site_label_2
_geom_torsion_atom_site_label_3
_geom_torsion_atom_site_label_4
_geom_torsion
_geom_torsion_site_symmetry_1
_geom_torsion_site_symmetry_2
_geom_torsion_site_symmetry_3
_geom_torsion_site_symmetry_4
_geom_torsion_publ_flag
Fe1 N4 C6 C7 -39.2(4) . . 4_565 4_565 ?
Fe1 N4 C6 C7 39.2(4) . . . . ?
Fe1 N5 C10 C9 -3.7(5) . . 4_565 4_565 ?
Fe1 N5 C10 C9 3.7(5) . . . . ?
Fe1 N5 C10 C11 173.3(4) . . 4_565 4_565 ?
Fe1 N5 C10 C11 -173.3(4) . . . . ?
Fe1 N8 C7 C6 44.2(3) . . . . ?
Fe1 N8 C9 C10 -23.3(3) . . . . ?
N4 C6 C7 N8 -56.6(5) . . . . ?
N5 C10 C9 N8 13.7(5) . . . . ?
N5 C10 C11 C12 -0.1(7) . 4_565 4_565 . ?
N5 C10 C11 C12 0.1(7) . . . . ?
C6 N4 C6 C7 165.1(6) 4_565 . . . ?
C6 C7 N8 C9 -79.7(5) . . . . ?
C7 N8 C9 C10 98.2(5) . . . . ?
N8 C9 C10 C11 -169.5(4) . . . . ?
C9 C10 N5 C10 178.0(6) . . . 4_565 ?
C9 C10 C11 C12 -176.6(7) . . . . ?
C10 N5 C10 C11 1.1(7) 4_565 . . . ?
C10 C11 C12 C11 -1.3(3) . . . 4_565 ?
Cl14 Fe13 Fe13 Cl14 -146.9(3) 4_575 . 2_655 . ?
Cl14 Fe13 Fe13 Cl14 180.0(4) 3_675 . 2_655 . ?
Cl14 Fe13 Fe13 Cl14 33.1(3) . 3_675 . 2_655 ?
Cl14 Fe13 Fe13 Cl14 -33.1(8) . . 3_675 2_655 ?
Cl14 Fe13 Fe13 Cl14 -180.0(4) 3_675 2_655 . . ?
Cl14 Fe13 Fe13 Cl14 146.9(8) 4_575 2_655 . . ?
Cl14 Fe13 Fe13 Cl15 -73.5(3) 3_675 2_655 . . ?
Cl14 Fe13 Fe13 Cl15 -106.5(3) 4_575 2_655 . . ?
Cl14 Fe13 Fe13 Cl15 73.5(3) 3_675 . 2_655 . ?
Cl14 Fe13 Fe13 Cl15 106.5(3) 4_575 . 2_655 . ?
Cl14 Fe13 Fe13 Cl16 73.5(3) 4_575 2_655 . . ?
Cl14 Fe13 Fe13 Cl16 106.5(3) 3_675 2_655 . . ?
Cl15 Fe13 Fe13 Cl14 -73.47(18) . 2_655 . 2_655 ?
Cl15 Fe13 Fe13 Cl14 73.5(5) . . 2_655 2_655 ?
Cl15 Fe13 Fe13 Cl14 106.53(18) . . 2_655 . ?
Cl15 Fe13 Fe13 Cl14 -106.5(5) . 2_655 . . ?
Cl15 Fe13 Fe13 Cl15 180.0 . 2_655 . 2_655 ?
Cl15 Fe13 Fe13 Cl15 180.0 . . 2_655 2_655 ?
Cl15 Fe13 Fe13 Cl16 180.0 . 2_655 . . ?
Cl15 Fe13 Fe13 Cl16 0.0 . . 2_655 2_655 ?
Cl16 Fe13 Fe13 Cl14 -73.47(18) . . 2_655 . ?
Cl16 Fe13 Fe13 Cl14 -106.5(5) . . 2_655 2_655 ?
Cl16 Fe13 Fe13 Cl15 0.0 . . 2_655 2_655 ?
Cl16 Fe13 Fe13 Cl16 180.0 . . 2_655 2_655 ?
